data_4064898
loop_
_publ_author_name
'Gao, Wei'
'Song, Li-Cheng'
'Yin, Bang-Shao'
'Zan, Hui-Ning'
'Wang, De-Fu'
'Song, Hai-Bin'

_publ_section_title
;
 Synthesis and Characterization of Single, Double, and Triple Butterfly
 [2Fe2E] (E = Se, S) Cluster Complexes Related to the Active Site of
 [FeFe]-Hydrogenases
;
_journal_issue 15
_journal_name_full Organometallics
_journal_page_first 4097
_journal_paper_doi 10.1021/om200395g
_journal_volume 30
_journal_year 2011
_chemical_formula_sum 'C39 H27 Fe6 N3 O24 S6'
_chemical_formula_weight 1449.10
_chemical_name_systematic
; 
 ? 
;
_space_group_IT_number 15
_symmetry_cell_setting monoclinic
_symmetry_space_group_name_Hall '-C 2yc'
_symmetry_space_group_name_H-M 'C 1 2/c 1'
_atom_sites_solution_hydrogens geom
_atom_sites_solution_primary direct
_atom_sites_solution_secondary difmap
_audit_creation_method SHELXL-97
_cell_angle_alpha 90.00
_cell_angle_beta 109.76(3)
_cell_angle_gamma 90.00
_cell_formula_units_Z 8
_cell_length_a 39.742(8)
_cell_length_b 20.337(4)
_cell_length_c 13.912(3)
_cell_measurement_reflns_used 9364
_cell_measurement_temperature 113(2)
_cell_measurement_theta_max 27.876
_cell_measurement_theta_min 1.774
_cell_volume 10582(4)
_computing_cell_refinement crystalclear
_computing_data_collection crystalclear
_computing_data_reduction crystalclear
_computing_molecular_graphics 'Bruker SHELXTL'
_computing_publication_material 'Bruker SHELXTL'
_computing_structure_refinement 'SHELXL-97 (Sheldrick, 1997)'
_computing_structure_solution 'SHELXS-97 (Sheldrick, 1990)'
_diffrn_ambient_temperature 113(2)
_diffrn_measured_fraction_theta_full 1.000
_diffrn_measured_fraction_theta_max 1.000
_diffrn_measurement_device_type 'rigaku saturn'
_diffrn_measurement_method '\w scans'
_diffrn_radiation_monochromator confocal
_diffrn_radiation_source 'rotating anode'
_diffrn_radiation_type MoK\a
_diffrn_radiation_wavelength 0.71073
_diffrn_reflns_av_R_equivalents 0.0715
_diffrn_reflns_av_sigmaI/netI 0.0743
_diffrn_reflns_limit_h_max 47
_diffrn_reflns_limit_h_min -40
_diffrn_reflns_limit_k_max 23
_diffrn_reflns_limit_k_min -24
_diffrn_reflns_limit_l_max 12
_diffrn_reflns_limit_l_min -16
_diffrn_reflns_number 35907
_diffrn_reflns_theta_full 25.02
_diffrn_reflns_theta_max 25.02
_diffrn_reflns_theta_min 1.77
_diffrn_standards_decay_% 0
_diffrn_standards_interval_count 0
_diffrn_standards_interval_time 0
_diffrn_standards_number 0
_exptl_absorpt_coefficient_mu 1.923
_exptl_absorpt_correction_T_max 0.8021
_exptl_absorpt_correction_T_min 0.6997
_exptl_absorpt_correction_type multi-scan
_exptl_absorpt_process_details crystalclear
_exptl_crystal_density_diffrn 1.819
_exptl_crystal_density_method 'not measured'
_exptl_crystal_F_000 5808
_exptl_crystal_size_max 0.20
_exptl_crystal_size_mid 0.18
_exptl_crystal_size_min 0.12
_refine_diff_density_max 0.439
_refine_diff_density_min -0.522
_refine_diff_density_rms 0.101
_refine_ls_extinction_method none
_refine_ls_goodness_of_fit_ref 1.047
_refine_ls_hydrogen_treatment constr
_refine_ls_matrix_type full
_refine_ls_number_parameters 703
_refine_ls_number_reflns 9352
_refine_ls_number_restraints 0
_refine_ls_restrained_S_all 1.047
_refine_ls_R_factor_all 0.0713
_refine_ls_R_factor_gt 0.0501
_refine_ls_shift/su_max 0.001
_refine_ls_shift/su_mean 0.000
_refine_ls_structure_factor_coef Fsqd
_refine_ls_weighting_details 'calc w=1/[\s^2^(Fo^2^)+(0.0459P)^2^+3.4045P] where P=(Fo^2^+2Fc^2^)/3'
_refine_ls_weighting_scheme calc
_refine_ls_wR_factor_gt 0.1009
_refine_ls_wR_factor_ref 0.1100
_reflns_number_gt 7363
_reflns_number_total 9352
_reflns_threshold_expression >2sigma(I)
_cod_data_source_file om200395g_si_002.cif
_cod_data_source_block Comp14
_cod_depositor_comments
;
The following automatic conversions were performed:

'_symmetry_cell_setting' value 'Monoclinic' changed to 'monoclinic'
according to /home/saulius/struct/CIF-dictionaries/cif_core.dic
dictionary named 'cif_core.dic' version 2.4.1 from
2010-06-29.

'_exptl_absorpt_correction_type' value 'MULTI-SCAN'
changed to 'multi-scan' according to
/home/saulius/struct/CIF-dictionaries/cif_core.dic dictionary named
'cif_core.dic' version 2.4.1 from
2010-06-29.

'_refine_ls_hydrogen_treatment' value 'CONSTR' changed
to 'constr' according to
/home/saulius/struct/CIF-dictionaries/cif_core.dic dictionary named
'cif_core.dic' version 2.4.1 from 2010-06-29.

Automatic conversion script
Id: cif_fix_values 1715 2011-07-08 13:25:40Z adriana 
;
_cod_original_sg_symbol_H-M C2/c
_cod_database_code 4064898

loop_
_symmetry_equiv_pos_as_xyz
'x, y, z'
'-x, y, -z+1/2'
'x+1/2, y+1/2, z'
'-x+1/2, y+1/2, -z+1/2'
'-x, -y, -z'
'x, -y, z-1/2'
'-x+1/2, -y+1/2, -z'
'x+1/2, -y+1/2, z-1/2'

loop_
_atom_site_label
_atom_site_type_symbol
_atom_site_fract_x
_atom_site_fract_y
_atom_site_fract_z
_atom_site_U_iso_or_equiv
_atom_site_adp_type
_atom_site_occupancy
_atom_site_symmetry_multiplicity
_atom_site_calc_flag
_atom_site_refinement_flags
Fe1 Fe 0.483022(17) 0.82489(3) 1.02961(4) 0.02114(16) Uani 1 1 d .
Fe2 Fe 0.451974(17) 0.88685(3) 0.86870(4) 0.01972(16) Uani 1 1 d .
Fe3 Fe 0.097906(19) 1.06146(3) 0.14210(5) 0.02643(18) Uani 1 1 d .
Fe4 Fe 0.075956(18) 0.97650(3) 0.00444(4) 0.02493(17) Uani 1 1 d .
Fe5 Fe 0.209508(18) 0.37933(3) 0.44402(4) 0.02137(16) Uani 1 1 d .
Fe6 Fe 0.156968(19) 0.30422(3) 0.37013(5) 0.02421(17) Uani 1 1 d .
S1 S 0.49133(3) 0.80475(6) 0.87869(7) 0.0212(3) Uani 1 1 d .
S2 S 0.42421(3) 0.81193(5) 0.93892(7) 0.0201(3) Uani 1 1 d .
S3 S 0.12252(3) 1.04408(6) 0.01894(8) 0.0258(3) Uani 1 1 d .
S4 S 0.10589(3) 0.95215(6) 0.17031(8) 0.0252(3) Uani 1 1 d .
S5 S 0.17752(3) 0.37235(5) 0.27431(8) 0.0219(3) Uani 1 1 d .
S6 S 0.15513(3) 0.39688(6) 0.45924(8) 0.0243(3) Uani 1 1 d .
O1 O 0.41827(9) 0.90400(15) 0.6462(2) 0.0305(8) Uani 1 1 d .
O2 O 0.41194(9) 0.98156(16) 0.9477(2) 0.0312(8) Uani 1 1 d .
O3 O 0.50949(10) 0.98105(17) 0.8861(2) 0.0385(9) Uani 1 1 d .
O4 O 0.45885(9) 0.89446(17) 1.1799(2) 0.0342(9) Uani 1 1 d .
O5 O 0.55270(10) 0.89094(18) 1.1002(2) 0.0436(10) Uani 1 1 d .
O6 O 0.50204(11) 0.69686(18) 1.1327(3) 0.0474(10) Uani 1 1 d .
O7 O 0.35361(8) 0.72256(15) 0.5606(2) 0.0248(7) Uani 1 1 d .
O8 O 0.31855(8) 0.63436(14) 0.5537(2) 0.0245(7) Uani 1 1 d .
O9 O 0.29683(8) 0.93609(14) 0.4066(2) 0.0239(7) Uani 1 1 d .
O10 O 0.24208(8) 0.92587(14) 0.2880(2) 0.0244(7) Uani 1 1 d .
O11 O 0.14950(10) 1.10171(18) 0.3403(3) 0.0434(10) Uani 1 1 d .
O12 O 0.07427(14) 1.18895(19) 0.0424(3) 0.0684(14) Uani 1 1 d .
O13 O 0.03368(10) 1.05400(17) 0.2009(2) 0.0381(9) Uani 1 1 d .
O14 O 0.03712(10) 1.06522(18) -0.1637(2) 0.0435(10) Uani 1 1 d .
O15 O 0.01165(10) 0.92283(17) 0.0337(2) 0.0369(9) Uani 1 1 d .
O16 O 0.08676(10) 0.85826(18) -0.1033(2) 0.0406(9) Uani 1 1 d .
O17 O 0.16877(9) 0.73135(15) 0.2538(2) 0.0279(8) Uani 1 1 d .
O18 O 0.19652(8) 0.63725(14) 0.3192(2) 0.0246(7) Uani 1 1 d .
O19 O 0.25470(9) 0.49837(16) 0.4869(2) 0.0318(8) Uani 1 1 d .
O20 O 0.23206(10) 0.34226(17) 0.6597(2) 0.0401(9) Uani 1 1 d .
O21 O 0.26484(11) 0.29861(18) 0.4066(2) 0.0446(10) Uani 1 1 d .
O22 O 0.15488(10) 0.22019(17) 0.5406(2) 0.0383(9) Uani 1 1 d .
O23 O 0.19123(12) 0.20187(18) 0.2850(3) 0.0555(12) Uani 1 1 d .
O24 O 0.08193(11) 0.27815(18) 0.2483(3) 0.0496(10) Uani 1 1 d .
N1 N 0.43110(10) 0.72042(17) 0.7950(2) 0.0199(8) Uani 1 1 d .
N2 N 0.17614(11) 0.97383(19) 0.1672(3) 0.0292(10) Uani 1 1 d .
N3 N 0.14254(10) 0.48915(17) 0.2964(2) 0.0202(8) Uani 1 1 d .
C1 C 0.43039(12) 0.8960(2) 0.7321(3) 0.0241(11) Uani 1 1 d .
C2 C 0.42760(13) 0.9463(2) 0.9143(3) 0.0242(11) Uani 1 1 d .
C3 C 0.48718(13) 0.9440(2) 0.8787(3) 0.0251(11) Uani 1 1 d .
C4 C 0.46868(13) 0.8675(2) 1.1220(3) 0.0268(11) Uani 1 1 d .
C5 C 0.52580(13) 0.8644(2) 1.0729(3) 0.0271(11) Uani 1 1 d .
C6 C 0.49486(13) 0.7465(2) 1.0936(3) 0.0281(11) Uani 1 1 d .
C7 C 0.46889(12) 0.7263(2) 0.8217(3) 0.0243(10) Uani 1 1 d .
H7A H 0.4747 0.7180 0.7605 0.029 Uiso 1 1 calc R
H7B H 0.4797 0.6913 0.8694 0.029 Uiso 1 1 calc R
C8 C 0.41783(12) 0.7296(2) 0.8769(3) 0.0199(10) Uani 1 1 d .
H8A H 0.4291 0.6972 0.9290 0.024 Uiso 1 1 calc R
H8B H 0.3924 0.7201 0.8517 0.024 Uiso 1 1 calc R
C9 C 0.40787(12) 0.7447(2) 0.6965(3) 0.0232(10) Uani 1 1 d .
H9A H 0.4219 0.7558 0.6538 0.028 Uiso 1 1 calc R
H9B H 0.3955 0.7840 0.7059 0.028 Uiso 1 1 calc R
C10 C 0.38124(12) 0.6920(2) 0.6462(3) 0.0226(11) Uani 1 1 d .
H10A H 0.3928 0.6567 0.6221 0.027 Uiso 1 1 calc R
H10B H 0.3709 0.6738 0.6943 0.027 Uiso 1 1 calc R
C11 C 0.32273(12) 0.6892(2) 0.5267(3) 0.0220(10) Uani 1 1 d .
C12 C 0.29343(12) 0.7288(2) 0.4539(3) 0.0173(10) Uani 1 1 d .
C13 C 0.29686(12) 0.7957(2) 0.4363(3) 0.0202(10) Uani 1 1 d .
H13 H 0.3187 0.8166 0.4661 0.024 Uiso 1 1 calc R
C14 C 0.26767(12) 0.8309(2) 0.3745(3) 0.0176(9) Uani 1 1 d .
C15 C 0.23494(12) 0.7995(2) 0.3301(3) 0.0193(10) Uani 1 1 d .
H15 H 0.2153 0.8231 0.2890 0.023 Uiso 1 1 calc R
C16 C 0.23158(12) 0.7330(2) 0.3469(3) 0.0182(10) Uani 1 1 d .
C17 C 0.26089(12) 0.6979(2) 0.4086(3) 0.0196(10) Uani 1 1 d .
H17 H 0.2586 0.6533 0.4195 0.024 Uiso 1 1 calc R
C18 C 0.27153(12) 0.9032(2) 0.3599(3) 0.0192(10) Uani 1 1 d .
C19 C 0.23892(12) 0.9955(2) 0.2661(3) 0.0251(11) Uani 1 1 d .
H19A H 0.2451 1.0049 0.2058 0.030 Uiso 1 1 calc R
H19B H 0.2549 1.0201 0.3231 0.030 Uiso 1 1 calc R
C20 C 0.20051(13) 1.0141(2) 0.2487(3) 0.0255(11) Uani 1 1 d .
H20A H 0.1953 1.0078 0.3113 0.031 Uiso 1 1 calc R
H20B H 0.1969 1.0602 0.2301 0.031 Uiso 1 1 calc R
C21 C 0.16498(13) 0.9975(2) 0.0650(3) 0.0291(11) Uani 1 1 d .
H21A H 0.1629 0.9600 0.0201 0.035 Uiso 1 1 calc R
H21B H 0.1838 1.0254 0.0580 0.035 Uiso 1 1 calc R
C22 C 0.15299(13) 0.9277(2) 0.1897(3) 0.0288(11) Uani 1 1 d .
H22A H 0.1639 0.9147 0.2606 0.035 Uiso 1 1 calc R
H22B H 0.1522 0.8888 0.1486 0.035 Uiso 1 1 calc R
C23 C 0.13011(14) 1.0881(2) 0.2609(4) 0.0314(12) Uani 1 1 d .
C24 C 0.08347(17) 1.1401(3) 0.0820(4) 0.0448(15) Uani 1 1 d .
C25 C 0.05905(15) 1.0570(2) 0.1792(3) 0.0306(12) Uani 1 1 d .
C26 C 0.05133(14) 1.0294(2) -0.1004(3) 0.0308(12) Uani 1 1 d .
C27 C 0.03637(14) 0.9443(2) 0.0226(3) 0.0277(11) Uani 1 1 d .
C28 C 0.08342(13) 0.9057(3) -0.0621(3) 0.0294(12) Uani 1 1 d .
C29 C 0.19571(12) 0.7017(2) 0.3010(3) 0.0191(10) Uani 1 1 d .
C30 C 0.16334(13) 0.6013(2) 0.2811(3) 0.0270(11) Uani 1 1 d .
H30A H 0.1555 0.5974 0.2073 0.032 Uiso 1 1 calc R
H30B H 0.1447 0.6226 0.3004 0.032 Uiso 1 1 calc R
C31 C 0.17241(12) 0.5350(2) 0.3312(3) 0.0222(10) Uani 1 1 d .
H31A H 0.1927 0.5169 0.3164 0.027 Uiso 1 1 calc R
H31B H 0.1793 0.5402 0.4047 0.027 Uiso 1 1 calc R
C32 C 0.14544(12) 0.4409(2) 0.2249(3) 0.0240(11) Uani 1 1 d .
H32A H 0.1520 0.4633 0.1723 0.029 Uiso 1 1 calc R
H32B H 0.1219 0.4219 0.1923 0.029 Uiso 1 1 calc R
C33 C 0.12923(13) 0.4630(2) 0.3726(3) 0.0251(11) Uani 1 1 d .
H33A H 0.1054 0.4462 0.3377 0.030 Uiso 1 1 calc R
H33B H 0.1269 0.4994 0.4150 0.030 Uiso 1 1 calc R
C34 C 0.23551(13) 0.4539(2) 0.4673(3) 0.0250(11) Uani 1 1 d .
C35 C 0.22312(14) 0.3553(2) 0.5746(3) 0.0299(12) Uani 1 1 d .
C36 C 0.24305(14) 0.3305(2) 0.4208(3) 0.0290(12) Uani 1 1 d .
C37 C 0.15626(13) 0.2541(2) 0.4755(3) 0.0274(11) Uani 1 1 d .
C38 C 0.17736(15) 0.2402(3) 0.3196(4) 0.0365(13) Uani 1 1 d .
C39 C 0.11084(15) 0.2896(2) 0.2943(4) 0.0340(13) Uani 1 1 d .

loop_
_atom_site_aniso_label
_atom_site_aniso_U_11
_atom_site_aniso_U_22
_atom_site_aniso_U_33
_atom_site_aniso_U_23
_atom_site_aniso_U_13
_atom_site_aniso_U_12
Fe1 0.0160(4) 0.0241(4) 0.0197(3) 0.0008(3) 0.0014(2) -0.0019(3)
Fe2 0.0149(4) 0.0197(4) 0.0214(3) 0.0009(2) 0.0020(2) -0.0010(3)
Fe3 0.0304(5) 0.0215(4) 0.0284(4) 0.0023(3) 0.0112(3) 0.0022(3)
Fe4 0.0225(4) 0.0253(4) 0.0238(3) 0.0035(3) 0.0037(3) 0.0020(3)
Fe5 0.0216(4) 0.0210(4) 0.0217(3) 0.0038(3) 0.0076(3) 0.0019(3)
Fe6 0.0261(4) 0.0175(4) 0.0299(3) 0.0022(3) 0.0107(3) -0.0002(3)
S1 0.0137(6) 0.0251(6) 0.0231(5) 0.0001(4) 0.0041(4) 0.0005(5)
S2 0.0148(6) 0.0228(6) 0.0219(5) -0.0009(4) 0.0051(4) -0.0022(5)
S3 0.0259(7) 0.0255(7) 0.0255(6) 0.0062(5) 0.0083(5) 0.0024(6)
S4 0.0260(7) 0.0229(6) 0.0242(6) 0.0049(5) 0.0053(5) -0.0003(5)
S5 0.0219(7) 0.0218(6) 0.0220(5) 0.0021(4) 0.0074(4) 0.0027(5)
S6 0.0262(7) 0.0213(7) 0.0285(6) 0.0035(5) 0.0134(5) 0.0008(5)
O1 0.031(2) 0.030(2) 0.0264(18) 0.0053(14) 0.0050(14) 0.0044(16)
O2 0.032(2) 0.0246(19) 0.0320(18) -0.0011(14) 0.0051(15) 0.0055(17)
O3 0.035(2) 0.030(2) 0.048(2) 0.0003(16) 0.0106(17) -0.0117(19)
O4 0.031(2) 0.046(2) 0.0266(18) -0.0022(15) 0.0105(15) 0.0012(18)
O5 0.025(2) 0.058(3) 0.0401(19) 0.0070(17) -0.0005(16) -0.013(2)
O6 0.053(3) 0.036(2) 0.044(2) 0.0139(17) 0.0046(18) 0.005(2)
O7 0.020(2) 0.0240(18) 0.0236(15) 0.0019(13) -0.0011(12) -0.0024(15)
O8 0.023(2) 0.0154(17) 0.0307(16) -0.0013(13) 0.0032(13) -0.0026(15)
O9 0.0197(19) 0.0221(18) 0.0283(16) -0.0044(13) 0.0061(13) -0.0061(15)
O10 0.0181(19) 0.0156(17) 0.0321(16) 0.0027(13) -0.0011(13) -0.0024(14)
O11 0.039(3) 0.048(2) 0.045(2) -0.0174(18) 0.0161(18) -0.012(2)
O12 0.111(4) 0.034(2) 0.082(3) 0.029(2) 0.062(3) 0.034(3)
O13 0.035(3) 0.048(2) 0.0346(19) 0.0022(16) 0.0157(16) 0.0048(19)
O14 0.040(3) 0.048(2) 0.0355(19) 0.0112(17) 0.0035(16) 0.008(2)
O15 0.026(2) 0.033(2) 0.048(2) 0.0052(16) 0.0082(16) 0.0002(18)
O16 0.052(3) 0.032(2) 0.042(2) 0.0002(17) 0.0197(18) 0.0035(19)
O17 0.021(2) 0.0178(17) 0.0381(18) 0.0054(14) 0.0007(14) 0.0001(15)
O18 0.0163(19) 0.0190(18) 0.0332(16) 0.0051(13) 0.0014(13) -0.0051(14)
O19 0.027(2) 0.033(2) 0.0339(18) 0.0010(15) 0.0079(14) -0.0061(18)
O20 0.051(3) 0.040(2) 0.0254(18) 0.0082(15) 0.0082(16) 0.0031(19)
O21 0.041(3) 0.047(2) 0.045(2) 0.0068(17) 0.0143(18) 0.020(2)
O22 0.040(3) 0.034(2) 0.043(2) 0.0099(16) 0.0157(17) -0.0031(18)
O23 0.066(3) 0.029(2) 0.089(3) -0.013(2) 0.048(3) -0.002(2)
O24 0.033(3) 0.042(2) 0.059(2) 0.0067(18) -0.0033(19) -0.003(2)
N1 0.013(2) 0.025(2) 0.0195(18) -0.0016(15) 0.0028(14) -0.0014(17)
N2 0.023(2) 0.032(2) 0.025(2) 0.0078(17) -0.0018(16) -0.004(2)
N3 0.018(2) 0.017(2) 0.0251(19) -0.0024(15) 0.0058(15) -0.0039(17)
C1 0.016(3) 0.020(3) 0.033(3) 0.0014(19) 0.0049(19) 0.003(2)
C2 0.025(3) 0.018(3) 0.025(2) 0.0018(19) 0.0020(19) -0.004(2)
C3 0.021(3) 0.023(3) 0.029(2) 0.0050(19) 0.0057(19) 0.000(2)
C4 0.020(3) 0.028(3) 0.026(2) 0.002(2) 0.0009(19) -0.007(2)
C5 0.016(3) 0.038(3) 0.020(2) 0.006(2) -0.0031(18) 0.001(2)
C6 0.021(3) 0.028(3) 0.029(2) 0.004(2) 0.0010(19) 0.000(2)
C7 0.018(3) 0.020(3) 0.033(2) -0.0013(19) 0.0061(19) 0.003(2)
C8 0.017(3) 0.019(2) 0.018(2) 0.0032(17) -0.0011(17) -0.006(2)
C9 0.024(3) 0.023(3) 0.024(2) -0.0005(18) 0.0089(18) 0.003(2)
C10 0.021(3) 0.019(3) 0.021(2) -0.0044(17) -0.0013(17) -0.002(2)
C11 0.015(3) 0.029(3) 0.021(2) -0.0091(19) 0.0054(17) -0.006(2)
C12 0.017(3) 0.018(2) 0.018(2) 0.0006(17) 0.0062(17) 0.001(2)
C13 0.018(3) 0.028(3) 0.015(2) -0.0060(17) 0.0061(16) -0.008(2)
C14 0.018(3) 0.019(2) 0.020(2) 0.0006(17) 0.0118(17) 0.000(2)
C15 0.014(3) 0.023(3) 0.020(2) -0.0003(17) 0.0034(17) 0.000(2)
C16 0.017(3) 0.022(3) 0.017(2) -0.0044(17) 0.0073(17) 0.000(2)
C17 0.021(3) 0.024(3) 0.018(2) -0.0054(17) 0.0115(17) -0.006(2)
C18 0.019(3) 0.020(3) 0.020(2) -0.0028(17) 0.0086(18) -0.001(2)
C19 0.024(3) 0.018(3) 0.030(2) -0.0010(18) 0.0056(19) -0.008(2)
C20 0.026(3) 0.021(3) 0.028(2) 0.0036(19) 0.0079(19) 0.003(2)
C21 0.023(3) 0.033(3) 0.034(3) 0.001(2) 0.012(2) 0.002(2)
C22 0.025(3) 0.024(3) 0.031(2) 0.006(2) 0.002(2) -0.002(2)
C23 0.035(3) 0.027(3) 0.040(3) -0.007(2) 0.023(2) -0.007(3)
C24 0.062(5) 0.036(3) 0.045(3) 0.003(3) 0.029(3) 0.007(3)
C25 0.036(4) 0.031(3) 0.022(2) 0.001(2) 0.006(2) 0.003(3)
C26 0.031(3) 0.032(3) 0.030(3) 0.001(2) 0.010(2) 0.008(2)
C27 0.026(3) 0.025(3) 0.029(2) 0.002(2) 0.005(2) 0.004(2)
C28 0.026(3) 0.033(3) 0.027(2) 0.013(2) 0.006(2) 0.004(2)
C29 0.026(3) 0.018(2) 0.016(2) -0.0036(17) 0.0098(18) -0.004(2)
C30 0.017(3) 0.021(3) 0.038(3) 0.003(2) 0.004(2) -0.005(2)
C31 0.014(3) 0.023(3) 0.026(2) -0.0002(18) 0.0023(17) -0.003(2)
C32 0.020(3) 0.020(3) 0.027(2) 0.0007(18) 0.0019(18) 0.001(2)
C33 0.022(3) 0.020(3) 0.040(3) 0.006(2) 0.018(2) 0.007(2)
C34 0.027(3) 0.027(3) 0.022(2) 0.0089(19) 0.0088(19) 0.008(2)
C35 0.033(3) 0.027(3) 0.028(3) 0.000(2) 0.009(2) 0.001(2)
C36 0.030(3) 0.028(3) 0.023(2) 0.001(2) 0.002(2) 0.006(2)
C37 0.024(3) 0.025(3) 0.034(3) -0.006(2) 0.010(2) -0.001(2)
C38 0.042(4) 0.025(3) 0.046(3) 0.006(2) 0.020(3) -0.007(3)
C39 0.038(4) 0.023(3) 0.037(3) 0.006(2) 0.007(2) 0.008(3)

loop_
_atom_type_symbol
_atom_type_description
_atom_type_scat_dispersion_real
_atom_type_scat_dispersion_imag
_atom_type_scat_source
C C 0.0033 0.0016 'International Tables Vol C Tables 4.2.6.8 and 6.1.1.4'
H H 0.0000 0.0000 'International Tables Vol C Tables 4.2.6.8 and 6.1.1.4'
N N 0.0061 0.0033 'International Tables Vol C Tables 4.2.6.8 and 6.1.1.4'
O O 0.0106 0.0060 'International Tables Vol C Tables 4.2.6.8 and 6.1.1.4'
S S 0.1246 0.1234 'International Tables Vol C Tables 4.2.6.8 and 6.1.1.4'
Fe Fe 0.3463 0.8444 'International Tables Vol C Tables 4.2.6.8 and 6.1.1.4'

loop_
_geom_angle_atom_site_label_1
_geom_angle_atom_site_label_2
_geom_angle_atom_site_label_3
_geom_angle
C5 Fe1 C4 92.2(2)
C5 Fe1 C6 99.8(2)
C4 Fe1 C6 99.5(2)
C5 Fe1 S2 157.42(15)
C4 Fe1 S2 86.39(15)
C6 Fe1 S2 102.66(16)
C5 Fe1 S1 88.49(15)
C4 Fe1 S1 158.42(15)
C6 Fe1 S1 101.61(15)
S2 Fe1 S1 84.79(5)
C5 Fe1 Fe2 101.56(14)
C4 Fe1 Fe2 102.58(14)
C6 Fe1 Fe2 148.45(14)
S2 Fe1 Fe2 57.05(4)
S1 Fe1 Fe2 56.29(4)
C3 Fe2 C2 92.1(2)
C3 Fe2 C1 95.5(2)
C2 Fe2 C1 100.4(2)
C3 Fe2 S1 88.20(16)
C2 Fe2 S1 157.14(14)
C1 Fe2 S1 102.30(15)
C3 Fe2 S2 151.48(14)
C2 Fe2 S2 84.34(15)
C1 Fe2 S2 113.03(15)
S1 Fe2 S2 84.56(5)
C3 Fe2 Fe1 97.01(14)
C2 Fe2 Fe1 100.65(13)
C1 Fe2 Fe1 155.03(14)
S1 Fe2 Fe1 56.69(4)
S2 Fe2 Fe1 56.27(4)
C25 Fe3 C23 99.6(2)
C25 Fe3 C24 90.5(2)
C23 Fe3 C24 100.1(2)
C25 Fe3 S4 89.07(16)
C23 Fe3 S4 97.02(16)
C24 Fe3 S4 162.75(18)
C25 Fe3 S3 147.62(15)
C23 Fe3 S3 112.72(17)
C24 Fe3 S3 86.50(17)
S4 Fe3 S3 84.66(5)
C25 Fe3 Fe4 94.23(15)
C23 Fe3 Fe4 149.95(16)
C24 Fe3 Fe4 106.43(17)
S4 Fe3 Fe4 56.43(4)
S3 Fe3 Fe4 56.18(4)
C28 Fe4 C27 94.9(2)
C28 Fe4 C26 101.6(2)
C27 Fe4 C26 94.0(2)
C28 Fe4 S3 105.17(17)
C27 Fe4 S3 159.72(15)
C26 Fe4 S3 85.04(17)
C28 Fe4 S4 103.24(14)
C27 Fe4 S4 87.71(15)
C26 Fe4 S4 154.87(15)
S3 Fe4 S4 84.83(5)
C28 Fe4 Fe3 150.90(16)
C27 Fe4 Fe3 103.81(15)
C26 Fe4 Fe3 99.16(15)
S3 Fe4 Fe3 56.60(4)
S4 Fe4 Fe3 56.30(4)
C36 Fe5 C35 92.5(2)
C36 Fe5 C34 94.8(2)
C35 Fe5 C34 95.2(2)
C36 Fe5 S6 154.31(17)
C35 Fe5 S6 85.31(17)
C34 Fe5 S6 110.93(16)
C36 Fe5 S5 88.10(14)
C35 Fe5 S5 155.77(17)
C34 Fe5 S5 108.94(13)
S6 Fe5 S5 83.75(5)
C36 Fe5 Fe6 99.02(16)
C35 Fe5 Fe6 100.03(17)
C34 Fe5 Fe6 158.94(14)
S6 Fe5 Fe6 56.45(4)
S5 Fe5 Fe6 56.06(4)
C37 Fe6 C38 92.4(2)
C37 Fe6 C39 95.2(2)
C38 Fe6 C39 98.9(2)
C37 Fe6 S5 160.04(16)
C38 Fe6 S5 85.00(16)
C39 Fe6 S5 104.76(16)
C37 Fe6 S6 90.77(15)
C38 Fe6 S6 156.46(18)
C39 Fe6 S6 104.01(16)
S5 Fe6 S6 84.14(5)
C37 Fe6 Fe5 104.61(15)
C38 Fe6 Fe5 100.29(17)
C39 Fe6 Fe5 151.65(16)
S5 Fe6 Fe5 56.73(4)
S6 Fe6 Fe5 56.43(4)
C7 S1 Fe2 112.55(15)
C7 S1 Fe1 110.41(15)
Fe2 S1 Fe1 67.01(4)
C8 S2 Fe1 108.43(15)
C8 S2 Fe2 114.29(14)
Fe1 S2 Fe2 66.67(4)
C21 S3 Fe4 110.04(16)
C21 S3 Fe3 113.18(14)
Fe4 S3 Fe3 67.22(4)
C22 S4 Fe3 111.26(15)
C22 S4 Fe4 111.20(15)
Fe3 S4 Fe4 67.27(4)
C32 S5 Fe6 109.81(16)
C32 S5 Fe5 114.18(14)
Fe6 S5 Fe5 67.21(4)
C33 S6 Fe5 112.83(15)
C33 S6 Fe6 110.99(15)
Fe5 S6 Fe6 67.12(4)
C11 O7 C10 114.7(3)
C18 O10 C19 119.1(3)
C29 O18 C30 117.9(3)
C8 N1 C7 115.1(3)
C8 N1 C9 114.9(4)
C7 N1 C9 119.6(4)
C22 N2 C21 115.9(4)
C22 N2 C20 120.4(4)
C21 N2 C20 119.0(4)
C32 N3 C33 113.3(4)
C32 N3 C31 115.0(4)
C33 N3 C31 116.9(3)
O1 C1 Fe2 176.3(4)
O2 C2 Fe2 175.9(4)
O3 C3 Fe2 179.0(5)
O4 C4 Fe1 178.7(4)
O5 C5 Fe1 178.4(5)
O6 C6 Fe1 179.1(5)
N1 C7 S1 119.5(3)
N1 C7 H7A 107.4
S1 C7 H7A 107.4
N1 C7 H7B 107.4
S1 C7 H7B 107.4
H7A C7 H7B 107.0
N1 C8 S2 117.4(3)
N1 C8 H8A 107.9
S2 C8 H8A 107.9
N1 C8 H8B 107.9
S2 C8 H8B 107.9
H8A C8 H8B 107.2
N1 C9 C10 108.6(3)
N1 C9 H9A 110.0
C10 C9 H9A 110.0
N1 C9 H9B 110.0
C10 C9 H9B 110.0
H9A C9 H9B 108.4
O7 C10 C9 107.0(3)
O7 C10 H10A 110.3
C9 C10 H10A 110.3
O7 C10 H10B 110.3
C9 C10 H10B 110.3
H10A C10 H10B 108.6
O8 C11 O7 124.3(4)
O8 C11 C12 123.5(4)
O7 C11 C12 112.1(4)
C17 C12 C13 119.6(4)
C17 C12 C11 117.3(4)
C13 C12 C11 122.9(4)
C14 C13 C12 120.1(4)
C14 C13 H13 120.0
C12 C13 H13 120.0
C13 C14 C15 119.8(4)
C13 C14 C18 119.2(4)
C15 C14 C18 120.9(4)
C16 C15 C14 120.1(4)
C16 C15 H15 119.9
C14 C15 H15 119.9
C15 C16 C17 119.8(4)
C15 C16 C29 118.5(4)
C17 C16 C29 121.7(4)
C12 C17 C16 120.5(4)
C12 C17 H17 119.7
C16 C17 H17 119.7
O9 C18 O10 125.1(4)
O9 C18 C14 125.3(4)
O10 C18 C14 109.6(4)
O10 C19 C20 106.9(4)
O10 C19 H19A 110.3
C20 C19 H19A 110.3
O10 C19 H19B 110.3
C20 C19 H19B 110.3
H19A C19 H19B 108.6
N2 C20 C19 110.6(4)
N2 C20 H20A 109.5
C19 C20 H20A 109.5
N2 C20 H20B 109.5
C19 C20 H20B 109.5
H20A C20 H20B 108.1
N2 C21 S3 117.3(3)
N2 C21 H21A 108.0
S3 C21 H21A 108.0
N2 C21 H21B 108.0
S3 C21 H21B 108.0
H21A C21 H21B 107.2
N2 C22 S4 118.9(3)
N2 C22 H22A 107.6
S4 C22 H22A 107.6
N2 C22 H22B 107.6
S4 C22 H22B 107.6
H22A C22 H22B 107.0
O11 C23 Fe3 174.8(5)
O12 C24 Fe3 178.6(5)
O13 C25 Fe3 178.6(4)
O14 C26 Fe4 176.4(5)
O15 C27 Fe4 178.7(5)
O16 C28 Fe4 176.1(5)
O17 C29 O18 123.6(4)
O17 C29 C16 124.1(4)
O18 C29 C16 112.3(4)
O18 C30 C31 103.8(3)
O18 C30 H30A 111.0
C31 C30 H30A 111.0
O18 C30 H30B 111.0
C31 C30 H30B 111.0
H30A C30 H30B 109.0
N3 C31 C30 112.2(4)
N3 C31 H31A 109.2
C30 C31 H31A 109.2
N3 C31 H31B 109.2
C30 C31 H31B 109.2
H31A C31 H31B 107.9
N3 C32 S5 117.7(3)
N3 C32 H32A 107.9
S5 C32 H32A 107.9
N3 C32 H32B 107.9
S5 C32 H32B 107.9
H32A C32 H32B 107.2
N3 C33 S6 118.8(3)
N3 C33 H33A 107.6
S6 C33 H33A 107.6
N3 C33 H33B 107.6
S6 C33 H33B 107.6
H33A C33 H33B 107.0
O19 C34 Fe5 174.1(4)
O20 C35 Fe5 177.4(4)
O21 C36 Fe5 179.4(4)
O22 C37 Fe6 177.3(4)
O23 C38 Fe6 176.2(5)
O24 C39 Fe6 177.4(5)

loop_
_geom_bond_atom_site_label_1
_geom_bond_atom_site_label_2
_geom_bond_distance
Fe1 C5 1.790(5)
Fe1 C4 1.795(5)
Fe1 C6 1.810(5)
Fe1 S2 2.2649(15)
Fe1 S1 2.2702(13)
Fe1 Fe2 2.5006(10)
Fe2 C3 1.789(5)
Fe2 C2 1.794(5)
Fe2 C1 1.810(4)
Fe2 S1 2.2597(13)
Fe2 S2 2.2853(13)
Fe3 C25 1.788(6)
Fe3 C23 1.797(5)
Fe3 C24 1.806(6)
Fe3 S4 2.2611(14)
Fe3 S3 2.2697(14)
Fe3 Fe4 2.5068(10)
Fe4 C28 1.791(5)
Fe4 C27 1.799(6)
Fe4 C26 1.810(5)
Fe4 S3 2.2588(14)
Fe4 S4 2.2647(14)
Fe5 C36 1.777(5)
Fe5 C35 1.780(5)
Fe5 C34 1.801(5)
Fe5 S6 2.2698(15)
Fe5 S5 2.2761(14)
Fe5 Fe6 2.5097(11)
Fe6 C37 1.793(5)
Fe6 C38 1.798(6)
Fe6 C39 1.804(6)
Fe6 S5 2.2584(13)
Fe6 S6 2.2704(13)
S1 C7 1.868(4)
S2 C8 1.862(4)
S3 C21 1.851(5)
S4 C22 1.866(5)
S5 C32 1.857(4)
S6 C33 1.866(4)
O1 C1 1.139(5)
O2 C2 1.146(5)
O3 C3 1.141(5)
O4 C4 1.147(5)
O5 C5 1.142(5)
O6 C6 1.136(5)
O7 C11 1.340(5)
O7 C10 1.459(5)
O8 C11 1.207(5)
O9 C18 1.199(5)
O10 C18 1.338(5)
O10 C19 1.444(5)
O11 C23 1.148(6)
O12 C24 1.135(6)
O13 C25 1.148(6)
O14 C26 1.135(5)
O15 C27 1.132(6)
O16 C28 1.152(5)
O17 C29 1.210(5)
O18 C29 1.333(5)
O18 C30 1.443(5)
O19 C34 1.155(5)
O20 C35 1.145(5)
O21 C36 1.151(6)
O22 C37 1.154(5)
O23 C38 1.150(6)
O24 C39 1.134(6)
N1 C8 1.421(5)
N1 C7 1.425(5)
N1 C9 1.456(5)
N2 C22 1.422(6)
N2 C21 1.423(5)
N2 C20 1.466(5)
N3 C32 1.429(5)
N3 C33 1.438(5)
N3 C31 1.458(5)
C7 H7A 0.9700
C7 H7B 0.9700
C8 H8A 0.9700
C8 H8B 0.9700
C9 C10 1.504(6)
C9 H9A 0.9700
C9 H9B 0.9700
C10 H10A 0.9700
C10 H10B 0.9700
C11 C12 1.494(6)
C12 C17 1.384(6)
C12 C13 1.396(6)
C13 C14 1.387(6)
C13 H13 0.9300
C14 C15 1.392(6)
C14 C18 1.499(6)
C15 C16 1.386(6)
C15 H15 0.9300
C16 C17 1.388(6)
C16 C29 1.494(6)
C17 H17 0.9300
C19 C20 1.511(6)
C19 H19A 0.9700
C19 H19B 0.9700
C20 H20A 0.9700
C20 H20B 0.9700
C21 H21A 0.9700
C21 H21B 0.9700
C22 H22A 0.9700
C22 H22B 0.9700
C30 C31 1.504(6)
C30 H30A 0.9700
C30 H30B 0.9700
C31 H31A 0.9700
C31 H31B 0.9700
C32 H32A 0.9700
C32 H32B 0.9700
C33 H33A 0.9700
C33 H33B 0.9700

loop_
_geom_torsion_atom_site_label_1
_geom_torsion_atom_site_label_2
_geom_torsion_atom_site_label_3
_geom_torsion_atom_site_label_4
_geom_torsion
C5 Fe1 Fe2 C3 -2.9(2)
C4 Fe1 Fe2 C3 92.0(2)
C6 Fe1 Fe2 C3 -134.6(3)
S2 Fe1 Fe2 C3 169.22(16)
S1 Fe1 Fe2 C3 -83.19(16)
C5 Fe1 Fe2 C2 -96.4(2)
C4 Fe1 Fe2 C2 -1.5(2)
C6 Fe1 Fe2 C2 131.9(3)
S2 Fe1 Fe2 C2 75.75(16)
S1 Fe1 Fe2 C2 -176.65(16)
C5 Fe1 Fe2 C1 116.5(4)
C4 Fe1 Fe2 C1 -148.6(4)
C6 Fe1 Fe2 C1 -15.2(5)
S2 Fe1 Fe2 C1 -71.4(4)
S1 Fe1 Fe2 C1 36.2(4)
C5 Fe1 Fe2 S1 80.28(17)
C4 Fe1 Fe2 S1 175.19(16)
C6 Fe1 Fe2 S1 -51.4(3)
S2 Fe1 Fe2 S1 -107.60(5)
C5 Fe1 Fe2 S2 -172.12(17)
C4 Fe1 Fe2 S2 -77.21(16)
C6 Fe1 Fe2 S2 56.2(3)
S1 Fe1 Fe2 S2 107.60(5)
C25 Fe3 Fe4 C28 -136.8(3)
C23 Fe3 Fe4 C28 -19.4(4)
C24 Fe3 Fe4 C28 131.4(4)
S4 Fe3 Fe4 C28 -50.8(3)
S3 Fe3 Fe4 C28 57.3(3)
C25 Fe3 Fe4 C27 -8.4(2)
C23 Fe3 Fe4 C27 109.0(4)
C24 Fe3 Fe4 C27 -100.2(2)
S4 Fe3 Fe4 C27 77.68(16)
S3 Fe3 Fe4 C27 -174.26(15)
C25 Fe3 Fe4 C26 88.1(2)
C23 Fe3 Fe4 C26 -154.5(4)
C24 Fe3 Fe4 C26 -3.7(3)
S4 Fe3 Fe4 C26 174.14(17)
S3 Fe3 Fe4 C26 -77.80(17)
C25 Fe3 Fe4 S3 165.87(15)
C23 Fe3 Fe4 S3 -76.7(3)
C24 Fe3 Fe4 S3 74.1(2)
S4 Fe3 Fe4 S3 -108.06(6)
C25 Fe3 Fe4 S4 -86.07(16)
C23 Fe3 Fe4 S4 31.3(3)
C24 Fe3 Fe4 S4 -177.8(2)
S3 Fe3 Fe4 S4 108.06(6)
C36 Fe5 Fe6 C37 90.7(2)
C35 Fe5 Fe6 C37 -3.5(2)
C34 Fe5 Fe6 C37 -139.0(4)
S6 Fe5 Fe6 C37 -81.00(16)
S5 Fe5 Fe6 C37 172.21(16)
C36 Fe5 Fe6 C38 -4.5(2)
C35 Fe5 Fe6 C38 -98.7(2)
C34 Fe5 Fe6 C38 125.8(4)
S6 Fe5 Fe6 C38 -176.21(16)
S5 Fe5 Fe6 C38 77.00(16)
C36 Fe5 Fe6 C39 -136.5(4)
C35 Fe5 Fe6 C39 129.3(4)
C34 Fe5 Fe6 C39 -6.2(5)
S6 Fe5 Fe6 C39 51.8(3)
S5 Fe5 Fe6 C39 -55.0(3)
C36 Fe5 Fe6 S5 -81.52(15)
C35 Fe5 Fe6 S5 -175.74(17)
C34 Fe5 Fe6 S5 48.8(4)
S6 Fe5 Fe6 S5 106.79(6)
C36 Fe5 Fe6 S6 171.68(15)
C35 Fe5 Fe6 S6 77.47(17)
C34 Fe5 Fe6 S6 -58.0(4)
S5 Fe5 Fe6 S6 -106.79(6)
C3 Fe2 S1 C7 -156.9(2)
C2 Fe2 S1 C7 112.0(4)
C1 Fe2 S1 C7 -61.7(2)
S2 Fe2 S1 C7 50.75(16)
Fe1 Fe2 S1 C7 103.54(16)
C3 Fe2 S1 Fe1 99.60(14)
C2 Fe2 S1 Fe1 8.5(4)
C1 Fe2 S1 Fe1 -165.21(16)
S2 Fe2 S1 Fe1 -52.78(4)
C5 Fe1 S1 C7 148.4(2)
C4 Fe1 S1 C7 -119.5(4)
C6 Fe1 S1 C7 48.7(2)
S2 Fe1 S1 C7 -53.22(16)
Fe2 Fe1 S1 C7 -106.66(16)
C5 Fe1 S1 Fe2 -104.98(15)
C4 Fe1 S1 Fe2 -12.8(4)
C6 Fe1 S1 Fe2 155.32(16)
S2 Fe1 S1 Fe2 53.44(4)
C5 Fe1 S2 C8 129.7(4)
C4 Fe1 S2 C8 -143.3(2)
C6 Fe1 S2 C8 -44.4(2)
S1 Fe1 S2 C8 56.41(14)
Fe2 Fe1 S2 C8 109.18(14)
C5 Fe1 S2 Fe2 20.5(4)
C4 Fe1 S2 Fe2 107.51(15)
C6 Fe1 S2 Fe2 -153.53(15)
S1 Fe1 S2 Fe2 -52.77(4)
C3 Fe2 S2 C8 -123.4(4)
C2 Fe2 S2 C8 152.6(2)
C1 Fe2 S2 C8 53.7(2)
S1 Fe2 S2 C8 -47.40(15)
Fe1 Fe2 S2 C8 -100.55(16)
C3 Fe2 S2 Fe1 -22.9(3)
C2 Fe2 S2 Fe1 -106.82(14)
C1 Fe2 S2 Fe1 154.23(16)
S1 Fe2 S2 Fe1 53.15(4)
C28 Fe4 S3 C21 -47.4(2)
C27 Fe4 S3 C21 123.8(4)
C26 Fe4 S3 C21 -148.1(2)
S4 Fe4 S3 C21 54.95(15)
Fe3 Fe4 S3 C21 107.53(15)
C28 Fe4 S3 Fe3 -154.92(14)
C27 Fe4 S3 Fe3 16.3(4)
C26 Fe4 S3 Fe3 104.40(15)
S4 Fe4 S3 Fe3 -52.58(4)
C25 Fe3 S3 C21 -130.0(3)
C23 Fe3 S3 C21 45.1(2)
C24 Fe3 S3 C21 144.6(3)
S4 Fe3 S3 C21 -50.26(18)
Fe4 Fe3 S3 C21 -102.98(18)
C25 Fe3 S3 Fe4 -27.0(3)
C23 Fe3 S3 Fe4 148.11(17)
C24 Fe3 S3 Fe4 -112.5(2)
S4 Fe3 S3 Fe4 52.72(4)
C25 Fe3 S4 C22 -159.4(2)
C23 Fe3 S4 C22 -59.9(2)
C24 Fe3 S4 C22 111.9(7)
S3 Fe3 S4 C22 52.43(16)
Fe4 Fe3 S4 C22 104.93(16)
C25 Fe3 S4 Fe4 95.70(15)
C23 Fe3 S4 Fe4 -164.79(16)
C24 Fe3 S4 Fe4 7.0(7)
S3 Fe3 S4 Fe4 -52.50(4)
C28 Fe4 S4 C22 52.2(2)
C27 Fe4 S4 C22 146.7(2)
C26 Fe4 S4 C22 -118.8(4)
S3 Fe4 S4 C22 -52.19(16)
Fe3 Fe4 S4 C22 -105.02(16)
C28 Fe4 S4 Fe3 157.23(17)
C27 Fe4 S4 Fe3 -108.29(15)
C26 Fe4 S4 Fe3 -13.7(4)
S3 Fe4 S4 Fe3 52.84(5)
C37 Fe6 S5 C32 -131.3(5)
C38 Fe6 S5 C32 145.5(2)
C39 Fe6 S5 C32 47.6(2)
S6 Fe6 S5 C32 -55.41(15)
Fe5 Fe6 S5 C32 -108.72(15)
C37 Fe6 S5 Fe5 -22.6(4)
C38 Fe6 S5 Fe5 -105.77(18)
C39 Fe6 S5 Fe5 156.29(17)
S6 Fe6 S5 Fe5 53.31(4)
C36 Fe5 S5 C32 -155.4(2)
C35 Fe5 S5 C32 112.6(4)
C34 Fe5 S5 C32 -61.0(2)
S6 Fe5 S5 C32 48.99(18)
Fe6 Fe5 S5 C32 102.38(18)
C36 Fe5 S5 Fe6 102.21(17)
C35 Fe5 S5 Fe6 10.3(4)
C34 Fe5 S5 Fe6 -163.40(16)
S6 Fe5 S5 Fe6 -53.39(4)
C36 Fe5 S6 C33 -123.4(4)
C35 Fe5 S6 C33 150.6(2)
C34 Fe5 S6 C33 56.8(2)
S5 Fe5 S6 C33 -51.11(17)
Fe6 Fe5 S6 C33 -104.14(17)
C36 Fe5 S6 Fe6 -19.2(3)
C35 Fe5 S6 Fe6 -105.31(16)
C34 Fe5 S6 Fe6 160.95(14)
S5 Fe5 S6 Fe6 53.03(4)
C37 Fe6 S6 C33 -146.1(2)
C38 Fe6 S6 C33 116.2(4)
C39 Fe6 S6 C33 -50.6(2)
S5 Fe6 S6 C33 53.22(16)
Fe5 Fe6 S6 C33 106.80(17)
C37 Fe6 S6 Fe5 107.09(16)
C38 Fe6 S6 Fe5 9.4(4)
C39 Fe6 S6 Fe5 -157.37(16)
S5 Fe6 S6 Fe5 -53.58(4)
C3 Fe2 C1 O1 4(7)
C2 Fe2 C1 O1 97(7)
S1 Fe2 C1 O1 -86(7)
S2 Fe2 C1 O1 -175(100)
Fe1 Fe2 C1 O1 -116(7)
C3 Fe2 C2 O2 -127(6)
C1 Fe2 C2 O2 137(6)
S1 Fe2 C2 O2 -37(6)
S2 Fe2 C2 O2 24(6)
Fe1 Fe2 C2 O2 -30(6)
C2 Fe2 C3 O3 22(30)
C1 Fe2 C3 O3 122(29)
S1 Fe2 C3 O3 -135(30)
S2 Fe2 C3 O3 -60(30)
Fe1 Fe2 C3 O3 -79(30)
C5 Fe1 C4 O4 158(19)
C6 Fe1 C4 O4 -102(19)
S2 Fe1 C4 O4 1(19)
S1 Fe1 C4 O4 67(20)
Fe2 Fe1 C4 O4 56(19)
C4 Fe1 C5 O5 -55(14)
C6 Fe1 C5 O5 -155(14)
S2 Fe1 C5 O5 30(15)
S1 Fe1 C5 O5 103(14)
Fe2 Fe1 C5 O5 48(14)
C5 Fe1 C6 O6 -137(34)
C4 Fe1 C6 O6 129(34)
S2 Fe1 C6 O6 41(34)
S1 Fe1 C6 O6 -46(34)
Fe2 Fe1 C6 O6 -5(34)
C8 N1 C7 S1 -58.8(5)
C9 N1 C7 S1 84.4(4)
Fe2 S1 C7 N1 -10.9(4)
Fe1 S1 C7 N1 61.8(3)
C7 N1 C8 S2 63.5(4)
C9 N1 C8 S2 -81.5(4)
Fe1 S2 C8 N1 -70.8(3)
Fe2 S2 C8 N1 1.3(4)
C8 N1 C9 C10 -85.9(4)
C7 N1 C9 C10 130.8(4)
C11 O7 C10 C9 -160.5(4)
N1 C9 C10 O7 167.0(3)
C10 O7 C11 O8 -9.3(6)
C10 O7 C11 C12 168.6(3)
O8 C11 C12 C17 -6.3(6)
O7 C11 C12 C17 175.8(3)
O8 C11 C12 C13 168.8(4)
O7 C11 C12 C13 -9.0(6)
C17 C12 C13 C14 0.6(6)
C11 C12 C13 C14 -174.5(4)
C12 C13 C14 C15 0.0(6)
C12 C13 C14 C18 177.7(4)
C13 C14 C15 C16 -0.4(6)
C18 C14 C15 C16 -178.0(4)
C14 C15 C16 C17 0.2(6)
C14 C15 C16 C29 177.8(4)
C13 C12 C17 C16 -0.8(6)
C11 C12 C17 C16 174.5(4)
C15 C16 C17 C12 0.4(6)
C29 C16 C17 C12 -177.1(3)
C19 O10 C18 O9 -2.9(6)
C19 O10 C18 C14 175.9(3)
C13 C14 C18 O9 -9.2(6)
C15 C14 C18 O9 168.4(4)
C13 C14 C18 O10 172.0(4)
C15 C14 C18 O10 -10.4(5)
C18 O10 C19 C20 -140.6(4)
C22 N2 C20 C19 113.0(5)
C21 N2 C20 C19 -92.2(5)
O10 C19 C20 N2 -56.1(4)
C22 N2 C21 S3 62.6(5)
C20 N2 C21 S3 -93.4(5)
Fe4 S3 C21 N2 -68.6(4)
Fe3 S3 C21 N2 4.4(4)
C21 N2 C22 S4 -59.1(5)
C20 N2 C22 S4 96.6(4)
Fe3 S4 C22 N2 -11.3(4)
Fe4 S4 C22 N2 61.6(4)
C25 Fe3 C23 O11 42(5)
C24 Fe3 C23 O11 134(5)
S4 Fe3 C23 O11 -48(5)
S3 Fe3 C23 O11 -135(5)
Fe4 Fe3 C23 O11 -74(6)
C25 Fe3 C24 O12 -110(24)
C23 Fe3 C24 O12 151(100)
S4 Fe3 C24 O12 -21(25)
S3 Fe3 C24 O12 38(24)
Fe4 Fe3 C24 O12 -15(24)
C23 Fe3 C25 O13 166(100)
C24 Fe3 C25 O13 65(18)
S4 Fe3 C25 O13 -98(18)
S3 Fe3 C25 O13 -19(19)
Fe4 Fe3 C25 O13 -41(18)
C28 Fe4 C26 O14 -130(8)
C27 Fe4 C26 O14 134(8)
S3 Fe4 C26 O14 -25(8)
S4 Fe4 C26 O14 41(8)
Fe3 Fe4 C26 O14 30(8)
C28 Fe4 C27 O15 17(20)
C26 Fe4 C27 O15 119(19)
S3 Fe4 C27 O15 -155(19)
S4 Fe4 C27 O15 -86(19)
Fe3 Fe4 C27 O15 -141(19)
C27 Fe4 C28 O16 -11(6)
C26 Fe4 C28 O16 -106(6)
S3 Fe4 C28 O16 166(6)
S4 Fe4 C28 O16 78(6)
Fe3 Fe4 C28 O16 120(6)
C30 O18 C29 O17 -0.4(6)
C30 O18 C29 C16 178.5(3)
C15 C16 C29 O17 -3.9(6)
C17 C16 C29 O17 173.6(4)
C15 C16 C29 O18 177.2(3)
C17 C16 C29 O18 -5.3(5)
C29 O18 C30 C31 -169.6(3)
C32 N3 C31 C30 103.5(4)
C33 N3 C31 C30 -119.9(4)
O18 C30 C31 N3 -175.9(3)
C33 N3 C32 S5 -64.0(5)
C31 N3 C32 S5 74.1(4)
Fe6 S5 C32 N3 70.6(4)
Fe5 S5 C32 N3 -2.6(4)
C32 N3 C33 S6 60.7(5)
C31 N3 C33 S6 -76.6(5)
Fe5 S6 C33 N3 9.0(4)
Fe6 S6 C33 N3 -64.1(4)
C36 Fe5 C34 O19 -40(4)
C35 Fe5 C34 O19 53(4)
S6 Fe5 C34 O19 140(4)
S5 Fe5 C34 O19 -130(4)
Fe6 Fe5 C34 O19 -171(3)
C36 Fe5 C35 O20 123(10)
C34 Fe5 C35 O20 28(10)
S6 Fe5 C35 O20 -83(10)
S5 Fe5 C35 O20 -146(10)
Fe6 Fe5 C35 O20 -138(10)
C35 Fe5 C36 O21 10(47)
C34 Fe5 C36 O21 106(47)
S6 Fe5 C36 O21 -74(47)
S5 Fe5 C36 O21 -145(100)
Fe6 Fe5 C36 O21 -90(47)
C38 Fe6 C37 O22 -65(10)
C39 Fe6 C37 O22 34(10)
S5 Fe6 C37 O22 -147(10)
S6 Fe6 C37 O22 139(10)
Fe5 Fe6 C37 O22 -166(10)
C37 Fe6 C38 O23 -152(8)
C39 Fe6 C38 O23 113(8)
S5 Fe6 C38 O23 9(8)
S6 Fe6 C38 O23 -54(8)
Fe5 Fe6 C38 O23 -46(8)
C37 Fe6 C39 O24 -30(11)
C38 Fe6 C39 O24 63(11)
S5 Fe6 C39 O24 150(11)
S6 Fe6 C39 O24 -122(11)
Fe5 Fe6 C39 O24 -165(11)
